data_4504240
loop_
_publ_author_name
'Rafilovich, Michal'
'Bernstein, Joel'
'Hickey, Magali B.'
'Tauber, Michael'

_publ_section_title
;
 Benzidine:&#x00A0; A Co-Crystallization Agent for Proton Acceptors
;
_journal_issue 9
_journal_name_full 'Crystal Growth &amp; Design'
_journal_page_first 1777
_journal_paper_doi 10.1021/cg0701325
_journal_volume 7
_journal_year 2007
_chemical_formula_sum 'C36 H35 N2 O3.5 S2'
_chemical_formula_weight 615.78
_chemical_name_systematic
; 
 ? 
;
_space_group_IT_number 15
_symmetry_cell_setting monoclinic
_symmetry_space_group_name_Hall '-C 2yc'
_symmetry_space_group_name_H-M 'C 1 2/c 1'
_atom_sites_solution_hydrogens geom
_atom_sites_solution_primary direct
_atom_sites_solution_secondary difmap
_audit_creation_method SHELXL-97
_cell_angle_alpha 90.00
_cell_angle_beta 131.294(4)
_cell_angle_gamma 90.00
_cell_formula_units_Z 8
_cell_length_a 36.415(6)
_cell_length_b 9.5649(15)
_cell_length_c 24.719(4)
_cell_measurement_reflns_used 2255
_cell_measurement_temperature 298(2)
_cell_measurement_theta_max 19.64
_cell_measurement_theta_min 2.25
_cell_volume 6468.8(18)
_computing_cell_refinement 'Bruker SMART'
_computing_data_collection 'Bruker SMART'
_computing_data_reduction 'Bruker SAINT'
_computing_molecular_graphics 'Bruker SHELXTL'
_computing_publication_material 'Bruker SHELXTL'
_computing_structure_refinement 'SHELXL-97 (Sheldrick, 1997)'
_computing_structure_solution 'SHELXS-97 (Sheldrick, 1990)'
_diffrn_ambient_temperature 298(2)
_diffrn_measured_fraction_theta_full 0.998
_diffrn_measured_fraction_theta_max 0.998
_diffrn_measurement_device_type 'CCD area detector'
_diffrn_measurement_method 'phi and omega scans'
_diffrn_radiation_monochromator graphite
_diffrn_radiation_source 'fine-focus sealed tube'
_diffrn_radiation_type MoK\a
_diffrn_radiation_wavelength 0.71073
_diffrn_reflns_av_R_equivalents 0.0812
_diffrn_reflns_av_sigmaI/netI 0.0938
_diffrn_reflns_limit_h_max 48
_diffrn_reflns_limit_h_min -48
_diffrn_reflns_limit_k_max 12
_diffrn_reflns_limit_k_min -12
_diffrn_reflns_limit_l_max 32
_diffrn_reflns_limit_l_min -23
_diffrn_reflns_number 27816
_diffrn_reflns_theta_full 28.32
_diffrn_reflns_theta_max 28.32
_diffrn_reflns_theta_min 1.65
_exptl_absorpt_coefficient_mu 0.204
_exptl_absorpt_correction_type none
_exptl_crystal_colour orange
_exptl_crystal_density_diffrn 1.265
_exptl_crystal_density_meas 0
_exptl_crystal_density_method 'not measured'
_exptl_crystal_description plate
_exptl_crystal_F_000 2600
_refine_diff_density_max 0.169
_refine_diff_density_min -0.173
_refine_diff_density_rms 0.036
_refine_ls_extinction_method none
_refine_ls_goodness_of_fit_ref 0.937
_refine_ls_hydrogen_treatment mixed
_refine_ls_matrix_type full
_refine_ls_number_parameters 533
_refine_ls_number_reflns 8051
_refine_ls_number_restraints 0
_refine_ls_restrained_S_all 0.937
_refine_ls_R_factor_all 0.1638
_refine_ls_R_factor_gt 0.0490
_refine_ls_shift/su_max 0.003
_refine_ls_shift/su_mean 0.000
_refine_ls_structure_factor_coef Fsqd
_refine_ls_weighting_details 'calc w=1/[\s^2^(Fo^2^)+(0.0554P)^2^+0.0000P] where P=(Fo^2^+2Fc^2^)/3'
_refine_ls_weighting_scheme calc
_refine_ls_wR_factor_gt 0.1063
_refine_ls_wR_factor_ref 0.1468
_reflns_number_gt 3149
_reflns_number_total 8051
_reflns_threshold_expression >2sigma(I)
_cod_data_source_file cg0701325si20070205_040212.cif
_cod_data_source_block sobenz1
_cod_depositor_comments
;
The following automatic conversions were performed:

'_symmetry_cell_setting' value 'Monoclinic' changed to 'monoclinic'
according to /home/saulius/struct/CIF-dictionaries/cif_core.dic
dictionary named 'cif_core.dic' version 2.4.1 from 2010-06-29.

Automatic conversion script
Id: cif_fix_values 1715 2011-07-08 13:25:40Z adriana 
;
_cod_original_sg_symbol_H-M C2/c
_cod_database_code 4504240

loop_
_symmetry_equiv_pos_as_xyz
'x, y, z'
'-x, y, -z+1/2'
'x+1/2, y+1/2, z'
'-x+1/2, y+1/2, -z+1/2'
'-x, -y, -z'
'x, -y, z-1/2'
'-x+1/2, -y+1/2, -z'
'x+1/2, -y+1/2, z-1/2'

loop_
_atom_site_label
_atom_site_type_symbol
_atom_site_fract_x
_atom_site_fract_y
_atom_site_fract_z
_atom_site_U_iso_or_equiv
_atom_site_adp_type
_atom_site_occupancy
_atom_site_symmetry_multiplicity
_atom_site_calc_flag
_atom_site_refinement_flags
H35 H 0.2565(15) 0.844(4) 0.451(2) 0.135(15) Uiso 1 1 d .
S1 S 0.06328(2) 0.86944(9) 0.22517(5) 0.0719(3) Uani 1 1 d .
S2 S 0.20079(3) 0.96111(8) 0.05082(5) 0.0725(3) Uani 1 1 d .
C32 C 0.10181(8) 0.6147(2) 0.63177(15) 0.0483(6) Uani 1 1 d .
C30 C 0.10576(9) 0.6045(2) 0.57647(14) 0.0479(6) Uani 1 1 d .
C29 C 0.06655(10) 0.6340(3) 0.50410(16) 0.0564(7) Uani 1 1 d .
C14 C 0.13801(9) 0.9291(3) -0.02446(15) 0.0546(7) Uani 1 1 d .
C8 C 0.12745(9) 0.8608(3) 0.29974(15) 0.0559(7) Uani 1 1 d .
C37 C 0.14245(10) 0.6359(3) 0.70444(17) 0.0588(7) Uani 1 1 d .
O2 O 0.22893(6) 0.8419(2) 0.05349(12) 0.0860(7) Uani 1 1 d .
C2 C 0.06500(8) 0.8788(3) 0.15475(14) 0.0550(7) Uani 1 1 d .
C34 C 0.05350(11) 0.6152(3) 0.66691(18) 0.0613(8) Uani 1 1 d .
O5 O 0.19276(7) 0.6333(3) 0.94488(13) 0.0797(7) Uani 1 1 d .
C35 C 0.09418(11) 0.6385(3) 0.73847(17) 0.0603(7) Uani 1 1 d .
C33 C 0.05712(10) 0.6040(3) 0.61512(17) 0.0539(7) Uani 1 1 d .
C28 C 0.07007(11) 0.6254(3) 0.45240(18) 0.0630(8) Uani 1 1 d .
C20 C 0.20084(9) 0.9292(3) 0.12175(16) 0.0606(8) Uani 1 1 d .
C26 C 0.15296(12) 0.5588(3) 0.54165(19) 0.0675(9) Uani 1 1 d .
C36 C 0.13877(11) 0.6481(3) 0.75533(19) 0.0641(8) Uani 1 1 d .
C31 C 0.14915(10) 0.5656(3) 0.59329(19) 0.0593(7) Uani 1 1 d .
C15 C 0.11843(10) 0.7976(3) -0.03821(17) 0.0614(8) Uani 1 1 d .
C27 C 0.11380(11) 0.5882(3) 0.47010(17) 0.0600(7) Uani 1 1 d .
C7 C 0.07097(11) 0.7599(3) 0.1300(2) 0.0691(9) Uani 1 1 d .
N1 N 0.09018(15) 0.6575(3) 0.7899(2) 0.0870(9) Uani 1 1 d .
C16 C 0.07036(10) 0.7764(4) -0.09824(18) 0.0688(8) Uani 1 1 d .
C6 C 0.07117(11) 0.7697(4) 0.0750(2) 0.0742(9) Uani 1 1 d .
C5 C 0.06604(12) 0.8974(4) 0.0458(2) 0.0795(10) Uani 1 1 d .
C9 C 0.15003(12) 0.7336(4) 0.3258(2) 0.0772(9) Uani 1 1 d .
N2 N 0.11821(16) 0.5871(3) 0.4189(2) 0.0866(9) Uani 1 1 d .
C19 C 0.10991(13) 1.0382(4) -0.0704(2) 0.0754(9) Uani 1 1 d .
C23 C 0.20065(13) 0.8843(6) 0.2310(2) 0.0941(13) Uani 1 1 d .
O1 O 0.04317(8) 0.7298(3) 0.21972(13) 0.1025(8) Uani 1 1 d .
C13 C 0.15299(14) 0.9835(4) 0.3313(2) 0.0807(10) Uani 1 1 d .
C3 C 0.05965(11) 1.0064(3) 0.1254(2) 0.0750(10) Uani 1 1 d .
C17 C 0.04202(12) 0.8830(4) -0.14346(19) 0.0756(9) Uani 1 1 d .
C25 C 0.21590(11) 0.8033(4) 0.1566(2) 0.0817(10) Uani 1 1 d .
C18 C 0.06092(13) 1.0126(5) -0.1305(2) 0.0864(11) Uani 1 1 d .
C22 C 0.18598(15) 1.0098(6) 0.1967(3) 0.1022(14) Uani 1 1 d .
C21 C 0.18625(13) 1.0347(4) 0.1419(2) 0.0860(10) Uani 1 1 d .
C24 C 0.21514(14) 0.7808(5) 0.2113(2) 0.0957(11) Uani 1 1 d .
C4 C 0.06060(14) 1.0159(4) 0.0710(2) 0.0915(11) Uani 1 1 d .
C11 C 0.22444(15) 0.8496(7) 0.4154(2) 0.1086(16) Uani 1 1 d .
C12 C 0.20244(17) 0.9760(6) 0.3896(2) 0.1044(14) Uani 1 1 d .
C10 C 0.19907(15) 0.7307(6) 0.3844(2) 0.1039(13) Uani 1 1 d .
O3 O 1.0000 0.5476(4) 0.2500 0.1063(13) Uani 1 2 d S
H6 H 0.2025(15) 0.711(5) 0.982(3) 0.161(18) Uiso 1 1 d .
H5 H 0.0373(8) 0.659(2) 0.4919(12) 0.048(7) Uiso 1 1 d .
H2 H 0.0282(10) 0.582(3) 0.5655(16) 0.080(9) Uiso 1 1 d .
H1 H 0.9788(15) 0.605(4) 0.237(3) 0.143(19) Uiso 1 1 d .
H4 H 0.1183(13) 0.657(3) 0.835(2) 0.100(14) Uiso 1 1 d .
H3 H 0.0230(10) 0.607(3) 0.6527(14) 0.068(8) Uiso 1 1 d .
H10 H 0.1744(9) 0.645(2) 0.7170(13) 0.064(7) Uiso 1 1 d .
H9 H 0.1815(10) 0.530(3) 0.5557(15) 0.070(9) Uiso 1 1 d .
H17 H 0.0576(10) 0.678(3) -0.1063(15) 0.077(9) Uiso 1 1 d .
H15 H 0.0737(10) 0.686(3) 0.0569(16) 0.087(10) Uiso 1 1 d .
H22 H 0.1649(11) 0.668(3) 0.8000(17) 0.084(11) Uiso 1 1 d .
H16 H 0.0553(9) 1.084(3) 0.1414(15) 0.070(9) Uiso 1 1 d .
H24 H 0.1760(9) 0.544(3) 0.6421(15) 0.066(8) Uiso 1 1 d .
H20 H 0.1238(10) 1.123(3) -0.0612(16) 0.079(10) Uiso 1 1 d .
H18 H 0.1385(9) 0.719(3) -0.0052(14) 0.061(7) Uiso 1 1 d .
H14 H 0.0736(9) 0.675(3) 0.1516(15) 0.075(9) Uiso 1 1 d .
H8 H 0.1402(10) 0.534(3) 0.4285(16) 0.068(10) Uiso 1 1 d .
H13 H 0.1341(11) 1.070(3) 0.3092(17) 0.095(11) Uiso 1 1 d .
H23 H 0.0085(12) 0.869(3) -0.1831(18) 0.091(10) Uiso 1 1 d .
H12 H 0.1301(12) 0.654(3) 0.2962(19) 0.109(12) Uiso 1 1 d .
H19 H 0.0452(11) 1.083(3) -0.1594(17) 0.092(11) Uiso 1 1 d .
H11 H 0.2145(14) 0.636(4) 0.400(2) 0.133(14) Uiso 1 1 d .
H7 H 0.0421(11) 0.645(3) 0.4040(18) 0.097(11) Uiso 1 1 d .
H25 H 0.2143(12) 0.637(3) 0.9418(19) 0.101(12) Uiso 1 1 d .
H21 H 0.2265(10) 0.735(3) 0.1430(17) 0.090(11) Uiso 1 1 d .
H26 H 0.0924(12) 0.580(3) 0.3736(19) 0.083(13) Uiso 1 1 d .
H31 H 0.0656(12) 0.898(3) 0.0092(19) 0.101(14) Uiso 1 1 d .
H34 H 0.0638(11) 0.628(3) 0.7786(17) 0.079(11) Uiso 1 1 d .
H29 H 0.2011(13) 0.867(4) 0.267(2) 0.118(16) Uiso 1 1 d .
H32 H 0.0566(14) 1.101(4) 0.047(2) 0.139(16) Uiso 1 1 d .
H33 H 0.2141(13) 1.055(4) 0.408(2) 0.107(14) Uiso 1 1 d .
H30 H 0.2295(13) 0.691(4) 0.234(2) 0.120(14) Uiso 1 1 d .
H28 H 0.1728(12) 1.084(4) 0.2063(19) 0.120(13) Uiso 1 1 d .
H27 H 0.1734(13) 1.124(4) 0.114(2) 0.131(15) Uiso 1 1 d .

loop_
_atom_site_aniso_label
_atom_site_aniso_U_11
_atom_site_aniso_U_22
_atom_site_aniso_U_33
_atom_site_aniso_U_23
_atom_site_aniso_U_13
_atom_site_aniso_U_12
S1 0.0495(4) 0.0899(6) 0.0751(6) -0.0030(5) 0.0405(4) 0.0065(4)
S2 0.0555(4) 0.0846(6) 0.0826(6) -0.0155(5) 0.0477(4) -0.0199(4)
C32 0.0489(14) 0.0376(13) 0.0575(18) 0.0004(12) 0.0347(15) -0.0005(11)
C30 0.0511(15) 0.0400(14) 0.0544(18) -0.0024(12) 0.0355(15) -0.0036(11)
C29 0.0527(16) 0.0560(16) 0.058(2) -0.0027(14) 0.0356(17) 0.0038(13)
C14 0.0516(15) 0.0582(17) 0.0636(19) -0.0004(14) 0.0422(15) -0.0012(13)
C8 0.0514(15) 0.0622(17) 0.0597(18) 0.0028(14) 0.0391(15) 0.0015(13)
C37 0.0558(17) 0.0647(17) 0.062(2) -0.0060(15) 0.0412(17) -0.0077(13)
O2 0.0471(10) 0.1314(18) 0.0855(16) -0.0153(13) 0.0464(12) 0.0023(11)
C2 0.0412(13) 0.0544(17) 0.0588(18) -0.0050(14) 0.0284(14) 0.0014(12)
C34 0.0583(18) 0.0557(17) 0.079(2) 0.0042(15) 0.0494(19) 0.0024(13)
O5 0.0593(12) 0.1120(18) 0.0794(16) -0.0094(14) 0.0507(13) -0.0089(12)
C35 0.074(2) 0.0500(16) 0.066(2) 0.0056(14) 0.0500(19) 0.0020(13)
C33 0.0510(16) 0.0501(16) 0.0586(19) -0.0043(13) 0.0353(17) -0.0009(12)
C28 0.0674(19) 0.0591(18) 0.056(2) -0.0014(15) 0.0378(19) 0.0061(14)
C20 0.0427(14) 0.0676(18) 0.066(2) -0.0178(16) 0.0331(15) -0.0115(13)
C26 0.0630(19) 0.0680(19) 0.081(3) -0.0048(17) 0.052(2) 0.0013(15)
C36 0.0579(19) 0.0687(19) 0.052(2) -0.0022(15) 0.0307(19) -0.0071(14)
C31 0.0541(17) 0.0632(18) 0.060(2) 0.0006(15) 0.0373(18) 0.0014(13)
C15 0.0479(16) 0.0593(18) 0.072(2) 0.0063(16) 0.0373(17) 0.0024(14)
C27 0.077(2) 0.0484(16) 0.066(2) -0.0045(14) 0.052(2) -0.0023(13)
C7 0.074(2) 0.0488(19) 0.079(2) -0.0039(17) 0.0481(19) -0.0014(14)
N1 0.097(3) 0.104(2) 0.081(2) -0.0019(18) 0.068(2) -0.0076(19)
C16 0.0512(17) 0.073(2) 0.080(2) -0.0118(18) 0.0424(18) -0.0031(16)
C6 0.076(2) 0.066(2) 0.076(2) -0.0167(19) 0.048(2) -0.0020(16)
C5 0.078(2) 0.087(3) 0.073(3) -0.008(2) 0.050(2) -0.0062(17)
C9 0.068(2) 0.073(2) 0.085(3) 0.0115(19) 0.048(2) 0.0073(18)
N2 0.111(3) 0.090(2) 0.083(3) -0.0012(19) 0.074(3) 0.015(2)
C19 0.083(2) 0.060(2) 0.101(3) 0.004(2) 0.068(2) 0.0017(18)
C23 0.073(2) 0.141(4) 0.071(3) -0.023(3) 0.048(2) -0.016(2)
O1 0.0798(15) 0.133(2) 0.1039(18) -0.0097(15) 0.0647(15) -0.0414(14)
C13 0.084(2) 0.076(2) 0.073(2) -0.0109(19) 0.047(2) -0.009(2)
C3 0.087(2) 0.052(2) 0.081(3) -0.0039(17) 0.053(2) 0.0093(15)
C17 0.057(2) 0.099(3) 0.066(2) -0.003(2) 0.038(2) 0.011(2)
C25 0.070(2) 0.097(3) 0.076(3) -0.007(2) 0.047(2) 0.0128(19)
C18 0.077(2) 0.096(3) 0.086(3) 0.030(2) 0.053(2) 0.034(2)
C22 0.094(3) 0.113(4) 0.109(4) -0.041(3) 0.071(3) -0.009(2)
C21 0.094(2) 0.074(2) 0.101(3) -0.027(2) 0.069(2) -0.0091(19)
C24 0.092(3) 0.116(3) 0.076(3) 0.008(2) 0.054(2) 0.017(2)
C4 0.112(3) 0.075(3) 0.086(3) 0.011(2) 0.064(3) 0.005(2)
C11 0.057(2) 0.190(6) 0.060(3) 0.028(3) 0.031(2) -0.005(3)
C12 0.097(3) 0.127(4) 0.067(3) -0.027(3) 0.045(3) -0.049(3)
C10 0.076(3) 0.118(3) 0.107(3) 0.046(3) 0.056(3) 0.025(3)
O3 0.150(4) 0.085(3) 0.143(4) 0.000 0.122(4) 0.000

loop_
_atom_type_symbol
_atom_type_description
_atom_type_scat_dispersion_real
_atom_type_scat_dispersion_imag
_atom_type_scat_source
C C 0.0033 0.0016 'International Tables Vol C Tables 4.2.6.8 and 6.1.1.4'
H H 0.0000 0.0000 'International Tables Vol C Tables 4.2.6.8 and 6.1.1.4'
N N 0.0061 0.0033 'International Tables Vol C Tables 4.2.6.8 and 6.1.1.4'
O O 0.0106 0.0060 'International Tables Vol C Tables 4.2.6.8 and 6.1.1.4'
S S 0.1246 0.1234 'International Tables Vol C Tables 4.2.6.8 and 6.1.1.4'

loop_
_geom_angle_atom_site_label_1
_geom_angle_atom_site_label_2
_geom_angle_atom_site_label_3
_geom_angle
O1 S1 C8 106.46(13)
O1 S1 C2 106.79(14)
C8 S1 C2 98.33(12)
O2 S2 C20 105.62(14)
O2 S2 C14 106.46(12)
C20 S2 C14 99.56(12)
C33 C32 C37 115.5(3)
C33 C32 C30 122.2(3)
C37 C32 C30 122.3(2)
C31 C30 C29 115.8(3)
C31 C30 C32 121.9(3)
C29 C30 C32 122.3(2)
C28 C29 C30 122.5(3)
C15 C14 C19 120.6(3)
C15 C14 S2 121.0(2)
C19 C14 S2 118.4(2)
C9 C8 C13 121.3(3)
C9 C8 S1 119.9(2)
C13 C8 S1 118.7(2)
C36 C37 C32 122.4(3)
C3 C2 C7 120.7(3)
C3 C2 S1 118.6(2)
C7 C2 S1 120.7(3)
C33 C34 C35 121.6(3)
C34 C35 N1 121.5(3)
C34 C35 C36 116.6(3)
N1 C35 C36 121.8(3)
C34 C33 C32 122.0(3)
C29 C28 C27 121.0(3)
C25 C20 C21 120.5(4)
C25 C20 S2 120.8(3)
C21 C20 S2 118.8(3)
C31 C26 C27 121.8(3)
C37 C36 C35 121.9(3)
C26 C31 C30 121.7(3)
C16 C15 C14 119.1(3)
N2 C27 C26 121.8(3)
N2 C27 C28 121.1(3)
C26 C27 C28 117.0(3)
C6 C7 C2 119.4(3)
C17 C16 C15 121.0(3)
C5 C6 C7 119.8(4)
C6 C5 C4 120.6(4)
C8 C9 C10 118.4(4)
C14 C19 C18 118.5(3)
C24 C23 C22 120.5(5)
C8 C13 C12 118.5(4)
C2 C3 C4 119.6(3)
C18 C17 C16 120.3(3)
C20 C25 C24 119.6(4)
C17 C18 C19 120.4(3)
C23 C22 C21 120.6(4)
C20 C21 C22 118.8(4)
C23 C24 C25 120.0(5)
C3 C4 C5 119.8(4)
C10 C11 C12 121.2(4)
C11 C12 C13 119.8(4)
C11 C10 C9 120.9(4)

loop_
_geom_bond_atom_site_label_1
_geom_bond_atom_site_label_2
_geom_bond_distance
S1 O1 1.486(2)
S1 C8 1.783(3)
S1 C2 1.785(3)
S2 O2 1.505(2)
S2 C20 1.779(3)
S2 C14 1.780(3)
C32 C33 1.394(3)
C32 C37 1.396(4)
C32 C30 1.469(4)
C30 C31 1.393(3)
C30 C29 1.396(4)
C29 C28 1.368(4)
C14 C15 1.374(4)
C14 C19 1.376(4)
C8 C9 1.368(4)
C8 C13 1.376(4)
C37 C36 1.355(4)
C2 C3 1.367(4)
C2 C7 1.374(4)
C34 C33 1.375(4)
C34 C35 1.384(4)
C35 N1 1.384(4)
C35 C36 1.387(4)
C28 C27 1.390(4)
C20 C25 1.368(4)
C20 C21 1.377(4)
C26 C31 1.373(4)
C26 C27 1.383(4)
C15 C16 1.371(4)
C27 N2 1.376(4)
C7 C6 1.369(5)
C16 C17 1.353(4)
C6 C5 1.367(5)
C5 C4 1.369(5)
C9 C10 1.369(5)
C19 C18 1.397(5)
C23 C24 1.355(6)
C23 C22 1.359(6)
C13 C12 1.378(6)
C3 C4 1.369(5)
C17 C18 1.350(5)
C25 C24 1.385(5)
C22 C21 1.382(6)
C11 C10 1.341(6)
C11 C12 1.355(6)

loop_
_geom_torsion_atom_site_label_1
_geom_torsion_atom_site_label_2
_geom_torsion_atom_site_label_3
_geom_torsion_atom_site_label_4
_geom_torsion
C33 C32 C30 C31 -156.7(2)
C37 C32 C30 C31 23.4(4)
C33 C32 C30 C29 23.7(4)
C37 C32 C30 C29 -156.2(2)
C31 C30 C29 C28 0.1(4)
C32 C30 C29 C28 179.7(2)
O2 S2 C14 C15 43.0(3)
C20 S2 C14 C15 -66.6(3)
O2 S2 C14 C19 -134.4(2)
C20 S2 C14 C19 116.1(2)
O1 S1 C8 C9 18.0(3)
C2 S1 C8 C9 -92.4(3)
O1 S1 C8 C13 -159.9(2)
C2 S1 C8 C13 89.7(3)
C33 C32 C37 C36 -1.3(4)
C30 C32 C37 C36 178.6(3)
O1 S1 C2 C3 149.9(2)
C8 S1 C2 C3 -100.0(2)
O1 S1 C2 C7 -29.3(2)
C8 S1 C2 C7 80.8(2)
C33 C34 C35 N1 176.3(3)
C33 C34 C35 C36 -0.8(4)
C35 C34 C33 C32 0.4(4)
C37 C32 C33 C34 0.7(4)
C30 C32 C33 C34 -179.2(2)
C30 C29 C28 C27 -1.0(4)
O2 S2 C20 C25 -11.6(3)
C14 S2 C20 C25 98.6(2)
O2 S2 C20 C21 167.2(2)
C14 S2 C20 C21 -82.6(2)
C32 C37 C36 C35 0.9(4)
C34 C35 C36 C37 0.2(4)
N1 C35 C36 C37 -176.9(3)
C27 C26 C31 C30 -0.9(4)
C29 C30 C31 C26 0.9(4)
C32 C30 C31 C26 -178.7(2)
C19 C14 C15 C16 -0.3(4)
S2 C14 C15 C16 -177.6(2)
C31 C26 C27 N2 177.2(3)
C31 C26 C27 C28 0.0(4)
C29 C28 C27 N2 -176.3(3)
C29 C28 C27 C26 0.9(4)
C3 C2 C7 C6 -0.5(4)
S1 C2 C7 C6 178.7(2)
C14 C15 C16 C17 -0.6(4)
C2 C7 C6 C5 0.8(5)
C7 C6 C5 C4 -0.1(5)
C13 C8 C9 C10 -0.3(5)
S1 C8 C9 C10 -178.1(3)
C15 C14 C19 C18 1.1(5)
S2 C14 C19 C18 178.4(3)
C9 C8 C13 C12 1.2(5)
S1 C8 C13 C12 179.1(3)
C7 C2 C3 C4 -0.4(5)
S1 C2 C3 C4 -179.7(3)
C15 C16 C17 C18 0.8(5)
C21 C20 C25 C24 1.8(5)
S2 C20 C25 C24 -179.4(3)
C16 C17 C18 C19 0.1(5)
C14 C19 C18 C17 -1.0(5)
C24 C23 C22 C21 -0.9(6)
C25 C20 C21 C22 -1.5(5)
S2 C20 C21 C22 179.6(3)
C23 C22 C21 C20 1.1(6)
C22 C23 C24 C25 1.2(6)
C20 C25 C24 C23 -1.6(5)
C2 C3 C4 C5 1.1(5)
C6 C5 C4 C3 -0.8(5)
C10 C11 C12 C13 1.1(7)
C8 C13 C12 C11 -1.6(6)
C12 C11 C10 C9 -0.2(7)
C8 C9 C10 C11 -0.2(6)
